data_7248849
loop_
_publ_author_name
'Paw&#x142;&#xf3;w, J'
'Wilk-Kozubek, M'
'Czajkowski, M.'
'Zdo&#x144;czyk, M'
'Cybi&#x144;ska, J'

_publ_section_title
;
 Innovative use of liquid crystalline acids as color developers in leuco
 dye-based temperature sensors.
;
_journal_issue 26
_journal_name_full 'RSC advances'
_journal_page_first 18663
_journal_page_last 18670
_journal_paper_doi 10.1039/d4ra01867b
_journal_volume 14
_journal_year 2024
_chemical_formula_moiety 'C28 H23 N O3'
_chemical_formula_sum 'C28 H23 N O3'
_chemical_formula_weight 421.47
_chemical_name_common 6'-(Diethylamino)-1',2'-benzofluoran
_chemical_name_systematic 9-(diethylamino)spiro[12H-benzo[a]xanthene-12,1'(3'H)-isobenzofuran]-3'-one
_space_group_crystal_system orthorhombic
_space_group_IT_number 61
_space_group_name_Hall '-P 2ac 2ab'
_space_group_name_H-M_alt 'P b c a'
_atom_sites_solution_hydrogens difmap
_atom_sites_solution_primary difmap
_audit_creation_method SHELXL-2018/1
_audit_update_record
;
2024-02-07 deposited with the CCDC.	2024-05-31 downloaded from the CCDC.
;
_cell_angle_alpha 90
_cell_angle_beta 90
_cell_angle_gamma 90
_cell_formula_units_Z 8
_cell_length_a 11.93610(9)
_cell_length_b 16.71476(12)
_cell_length_c 20.98996(14)
_cell_measurement_reflns_used 35350
_cell_measurement_temperature 100.00(10)
_cell_measurement_theta_max 75.5350
_cell_measurement_theta_min 2.0840
_cell_volume 4187.69(5)
_computing_structure_refinement 'SHELXL-2018/1 (Sheldrick, 2018)'
_diffrn_ambient_temperature 100(2)
_diffrn_measured_fraction_theta_full 1.000
_diffrn_measured_fraction_theta_max 0.995
_diffrn_measurement_device_type 'XtaLAB Synergy R, DW system, HyPix-Arc 150'
_diffrn_radiation_type CuK\a
_diffrn_radiation_wavelength 1.54184
_diffrn_reflns_av_R_equivalents 0.0161
_diffrn_reflns_av_unetI/netI 0.0057
_diffrn_reflns_Laue_measured_fraction_full 1.000
_diffrn_reflns_Laue_measured_fraction_max 0.995
_diffrn_reflns_limit_h_max 14
_diffrn_reflns_limit_h_min -15
_diffrn_reflns_limit_k_max 20
_diffrn_reflns_limit_k_min -21
_diffrn_reflns_limit_l_max 26
_diffrn_reflns_limit_l_min -25
_diffrn_reflns_number 45730
_diffrn_reflns_point_group_measured_fraction_full 1.000
_diffrn_reflns_point_group_measured_fraction_max 0.995
_diffrn_reflns_theta_full 67.684
_diffrn_reflns_theta_max 75.784
_diffrn_reflns_theta_min 4.213
_exptl_absorpt_coefficient_mu 0.691
_exptl_absorpt_correction_T_max 0.828
_exptl_absorpt_correction_T_min 0.674
_exptl_absorpt_correction_type analytical
_exptl_absorpt_process_details
;
CrysAlisPro 1.171.41.93a (Rigaku Oxford Diffraction, 2020)
Analytical numeric absorption correction using a multifaceted crystal
model based on expressions derived by R.C. Clark & J.S. Reid.
(Clark, R. C. & Reid, J. S. (1995). Acta Cryst. A51, 887-897)
Empirical absorption correction using spherical harmonics,
implemented in SCALE3 ABSPACK scaling algorithm.
;
_exptl_crystal_colour colourless
_exptl_crystal_density_diffrn 1.337
_exptl_crystal_density_meas ?
_exptl_crystal_density_method 'not measured'
_exptl_crystal_description 'cude, uncut'
_exptl_crystal_F_000 1776
_exptl_crystal_size_max 0.364
_exptl_crystal_size_mid 0.263
_exptl_crystal_size_min 0.187
_refine_diff_density_max 0.226
_refine_diff_density_min -0.216
_refine_diff_density_rms 0.038
_refine_ls_extinction_method none
_refine_ls_goodness_of_fit_ref 1.041
_refine_ls_hydrogen_treatment refall
_refine_ls_matrix_type full
_refine_ls_number_parameters 381
_refine_ls_number_reflns 4330
_refine_ls_number_restraints 0
_refine_ls_restrained_S_all 1.041
_refine_ls_R_factor_all 0.0348
_refine_ls_R_factor_gt 0.0346
_refine_ls_shift/su_max 0.001
_refine_ls_shift/su_mean 0.000
_refine_ls_structure_factor_coef Fsqd
_refine_ls_weighting_details 'w=1/[\s^2^(Fo^2^)+(0.0392P)^2^+1.9182P] where P=(Fo^2^+2Fc^2^)/3'
_refine_ls_weighting_scheme calc
_refine_ls_wR_factor_gt 0.0844
_refine_ls_wR_factor_ref 0.0846
_reflns_Friedel_coverage 0.000
_reflns_number_gt 4286
_reflns_number_total 4330
_reflns_threshold_expression 'I > 2\s(I)'
_cod_data_source_file d4ra01867b2.cif
_cod_data_source_block JP
_cod_depositor_comments
;
The following automatic conversions were performed:

data item '_exptl_crystal_density_meas' value 'not measured' was
changed to '?' -- the value is perceived as not measured.

Automatic conversion script
Id: cif_fix_values 8170 2020-07-09 18:12:32Z antanas 
;
_cod_database_code 7248849
_shelx_shelxl_version_number 2018/1
_shelx_space_group_comment
;
The symmetry employed for this shelxl refinement is uniquely defined
by the following loop, which should always be used as a source of
symmetry information in preference to the above space-group names.
They are only intended as comments.
;

loop_
_space_group_symop_operation_xyz
'x, y, z'
'-x+1/2, -y, z+1/2'
'-x, y+1/2, -z+1/2'
'x+1/2, -y+1/2, -z'
'-x, -y, -z'
'x-1/2, y, -z-1/2'
'x, -y-1/2, z-1/2'
'-x-1/2, y-1/2, z'

loop_
_atom_site_label
_atom_site_type_symbol
_atom_site_fract_x
_atom_site_fract_y
_atom_site_fract_z
_atom_site_U_iso_or_equiv
_atom_site_adp_type
_atom_site_occupancy
_atom_site_site_symmetry_order
_atom_site_calc_flag
_atom_site_refinement_flags_posn
_atom_site_refinement_flags_adp
_atom_site_refinement_flags_occupancy
_atom_site_disorder_assembly
_atom_site_disorder_group
O1 O 0.52017(6) 0.36955(4) 0.58771(3) 0.01906(16) Uani 1 1 d . . . . .
O2 O 0.41678(7) 0.42089(5) 0.50788(4) 0.02785(19) Uani 1 1 d . . . . .
O3 O 0.64391(6) 0.23545(4) 0.72523(3) 0.01899(16) Uani 1 1 d . . . . .
N1 N 0.32892(7) 0.06160(5) 0.72514(4) 0.02036(19) Uani 1 1 d . . . . .
C1 C 0.59442(8) 0.29868(6) 0.59804(5) 0.0169(2) Uani 1 1 d . . . . .
C1' C 0.77695(8) 0.38042(6) 0.61387(5) 0.0176(2) Uani 1 1 d . . . . .
C1A' C 0.69591(8) 0.32283(6) 0.63672(5) 0.0167(2) Uani 1 1 d . . . . .
C2 C 0.48668(9) 0.37391(6) 0.52543(5) 0.0207(2) Uani 1 1 d . . . . .
C2' C 0.87256(9) 0.39857(6) 0.65207(5) 0.0190(2) Uani 1 1 d . . . . .
C3 C 0.54972(9) 0.31320(6) 0.48876(5) 0.0201(2) Uani 1 1 d . . . . .
C3' C 0.88674(9) 0.35987(6) 0.71185(5) 0.0203(2) Uani 1 1 d . . . . .
H3' H 0.9521(11) 0.3718(8) 0.7373(6) 0.022(3) Uiso 1 1 d . . . . .
C4 C 0.54746(9) 0.29603(7) 0.42393(5) 0.0249(2) Uani 1 1 d . . . . .
H4 H 0.4989(13) 0.3261(9) 0.3955(7) 0.033(4) Uiso 1 1 d . . . . .
C4' C 0.80902(9) 0.30720(6) 0.73379(5) 0.0195(2) Uani 1 1 d . . . . .
H4' H 0.8168(11) 0.2811(7) 0.7747(6) 0.020(3) Uiso 1 1 d . . . . .
C4A' C 0.71392(8) 0.28948(6) 0.69602(5) 0.0170(2) Uani 1 1 d . . . . .
C5 C 0.61657(10) 0.23527(8) 0.40213(5) 0.0273(3) Uani 1 1 d . . . . .
H5 H 0.6167(12) 0.2211(9) 0.3564(7) 0.036(4) Uiso 1 1 d . . . . .
C5' C 0.48781(8) 0.15176(6) 0.72419(5) 0.0174(2) Uani 1 1 d . . . . .
H5' H 0.5108(11) 0.1374(8) 0.7671(6) 0.021(3) Uiso 1 1 d . . . . .
C5A' C 0.55174(8) 0.20840(6) 0.69221(5) 0.0165(2) Uani 1 1 d . . . . .
C6 C 0.68581(10) 0.19332(7) 0.44423(5) 0.0245(2) Uani 1 1 d . . . . .
H6 H 0.7344(12) 0.1520(9) 0.4290(7) 0.029(3) Uiso 1 1 d . . . . .
C6' C 0.39188(8) 0.11951(6) 0.69572(5) 0.0172(2) Uani 1 1 d . . . . .
C7 C 0.68666(9) 0.21044(6) 0.50911(5) 0.0204(2) Uani 1 1 d . . . . .
H7 H 0.7312(11) 0.1814(8) 0.5405(6) 0.024(3) Uiso 1 1 d . . . . .
C7' C 0.36318(8) 0.14795(6) 0.63410(5) 0.0185(2) Uani 1 1 d . . . . .
H7' H 0.2981(11) 0.1268(8) 0.6117(6) 0.021(3) Uiso 1 1 d . . . . .
C8 C 0.61748(8) 0.27151(6) 0.53044(5) 0.0173(2) Uani 1 1 d . . . . .
H9A H 0.3261(12) -0.0232(8) 0.7927(6) 0.027(3) Uiso 1 1 d . . . . .
C8' C 0.42884(9) 0.20391(6) 0.60394(5) 0.0185(2) Uani 1 1 d . . . . .
H8' H 0.4073(11) 0.2201(8) 0.5609(6) 0.021(3) Uiso 1 1 d . . . . .
C8A' C 0.52542(8) 0.23621(6) 0.63199(5) 0.0168(2) Uani 1 1 d . . . . .
H9B H 0.4422(12) 0.0252(8) 0.7918(6) 0.028(3) Uiso 1 1 d . . . . .
C10 C 0.31505(10) 0.08506(8) 0.84191(5) 0.0277(3) Uani 1 1 d . . . . .
H10A H 0.3428(12) 0.0657(9) 0.8849(7) 0.032(4) Uiso 1 1 d . . . . .
H10B H 0.2320(14) 0.0844(9) 0.8423(7) 0.038(4) Uiso 1 1 d . . . . .
H10C H 0.3415(12) 0.1422(9) 0.8357(7) 0.032(4) Uiso 1 1 d . . . . .
C9' C 0.76481(9) 0.42317(6) 0.55573(5) 0.0209(2) Uani 1 1 d . . . . .
C11 C 0.21760(9) 0.04076(7) 0.70153(5) 0.0217(2) Uani 1 1 d . . . . .
C10' C 0.84154(10) 0.47991(7) 0.53744(5) 0.0238(2) Uani 1 1 d . . . . .
H11A H 0.1803(11) 0.0905(8) 0.6826(6) 0.026(3) Uiso 1 1 d . . . . .
H11B H 0.1718(11) 0.0242(8) 0.7387(6) 0.023(3) Uiso 1 1 d . . . . .
C12 C 0.22044(12) -0.02669(8) 0.65298(6) 0.0314(3) Uani 1 1 d . . . . .
H12A H 0.2648(13) -0.0115(9) 0.6145(7) 0.035(4) Uiso 1 1 d . . . . .
H12B H 0.1420(14) -0.0395(10) 0.6394(8) 0.046(4) Uiso 1 1 d . . . . .
H12C H 0.2556(14) -0.0758(10) 0.6721(7) 0.040(4) Uiso 1 1 d . . . . .
C11' C 0.93534(9) 0.49739(7) 0.57538(6) 0.0249(2) Uani 1 1 d . . . . .
H9' H 0.6997(12) 0.4146(8) 0.5285(7) 0.029(4) Uiso 1 1 d . . . . .
C9 C 0.35841(10) 0.03194(7) 0.78844(5) 0.0232(2) Uani 1 1 d . . . . .
C12' C 0.95060(9) 0.45702(7) 0.63151(5) 0.0223(2) Uani 1 1 d . . . . .
H10' H 0.8292(11) 0.5097(8) 0.4970(7) 0.027(3) Uiso 1 1 d . . . . .
H11' H 0.9889(12) 0.5381(9) 0.5617(7) 0.032(4) Uiso 1 1 d . . . . .
H12' H 1.0131(12) 0.4676(8) 0.6585(7) 0.027(3) Uiso 1 1 d . . . . .

loop_
_atom_site_aniso_label
_atom_site_aniso_U_11
_atom_site_aniso_U_22
_atom_site_aniso_U_33
_atom_site_aniso_U_23
_atom_site_aniso_U_13
_atom_site_aniso_U_12
O1 0.0186(4) 0.0194(4) 0.0192(4) 0.0013(3) 0.0002(3) 0.0033(3)
O2 0.0248(4) 0.0307(4) 0.0281(4) 0.0065(3) -0.0021(3) 0.0072(3)
O3 0.0178(4) 0.0222(4) 0.0169(3) 0.0029(3) -0.0024(3) -0.0046(3)
N1 0.0188(4) 0.0227(4) 0.0196(4) 0.0019(3) -0.0001(3) -0.0052(4)
C1 0.0162(5) 0.0166(5) 0.0179(5) 0.0009(4) 0.0002(4) 0.0015(4)
C1' 0.0170(5) 0.0172(5) 0.0185(5) -0.0035(4) 0.0026(4) -0.0001(4)
C1A' 0.0160(5) 0.0172(5) 0.0169(5) -0.0023(4) 0.0006(4) 0.0000(4)
C2 0.0176(5) 0.0238(5) 0.0206(5) 0.0042(4) 0.0001(4) -0.0019(4)
C2' 0.0164(5) 0.0182(5) 0.0224(5) -0.0044(4) 0.0023(4) 0.0009(4)
C3 0.0169(5) 0.0240(5) 0.0194(5) 0.0020(4) 0.0001(4) -0.0032(4)
C3' 0.0163(5) 0.0207(5) 0.0238(5) -0.0035(4) -0.0030(4) 0.0006(4)
C4 0.0218(5) 0.0349(6) 0.0181(5) 0.0029(4) -0.0021(4) -0.0037(5)
C4' 0.0194(5) 0.0193(5) 0.0197(5) -0.0008(4) -0.0025(4) 0.0016(4)
C4A' 0.0160(5) 0.0159(4) 0.0190(5) -0.0014(4) 0.0018(4) -0.0005(4)
C5 0.0275(6) 0.0370(6) 0.0174(5) -0.0047(5) 0.0020(4) -0.0069(5)
C5' 0.0175(5) 0.0183(5) 0.0164(5) 0.0008(4) 0.0003(4) 0.0009(4)
C5A' 0.0144(5) 0.0177(5) 0.0175(5) -0.0020(4) -0.0006(4) 0.0005(4)
C6 0.0235(5) 0.0266(5) 0.0233(5) -0.0067(4) 0.0044(4) -0.0032(4)
C6' 0.0163(5) 0.0161(4) 0.0191(5) -0.0012(4) 0.0033(4) 0.0009(4)
C7 0.0189(5) 0.0199(5) 0.0224(5) -0.0015(4) 0.0016(4) -0.0025(4)
C7' 0.0152(5) 0.0213(5) 0.0189(5) -0.0013(4) -0.0006(4) -0.0008(4)
C8 0.0159(5) 0.0200(5) 0.0161(5) 0.0002(4) 0.0011(4) -0.0052(4)
C8' 0.0175(5) 0.0212(5) 0.0168(5) 0.0008(4) -0.0008(4) 0.0004(4)
C8A' 0.0155(5) 0.0181(5) 0.0167(5) -0.0003(4) 0.0013(4) -0.0002(4)
C10 0.0284(6) 0.0342(6) 0.0207(5) 0.0020(5) -0.0005(4) -0.0068(5)
C9' 0.0216(5) 0.0220(5) 0.0191(5) -0.0018(4) 0.0019(4) -0.0033(4)
C11 0.0176(5) 0.0262(5) 0.0215(5) -0.0013(4) 0.0029(4) -0.0052(4)
C10' 0.0269(6) 0.0240(5) 0.0206(5) -0.0002(4) 0.0045(4) -0.0046(4)
C12 0.0366(7) 0.0334(6) 0.0242(6) -0.0058(5) 0.0034(5) -0.0131(5)
C11' 0.0232(5) 0.0239(5) 0.0276(6) -0.0022(4) 0.0066(4) -0.0068(4)
C9 0.0225(5) 0.0233(5) 0.0238(5) 0.0067(4) -0.0006(4) -0.0045(4)
C12' 0.0173(5) 0.0231(5) 0.0266(5) -0.0048(4) 0.0019(4) -0.0030(4)

loop_
_atom_type_symbol
_atom_type_description
_atom_type_scat_dispersion_real
_atom_type_scat_dispersion_imag
_atom_type_scat_source
C C 0.0181 0.0091 'International Tables Vol C Tables 4.2.6.8 and 6.1.1.4'
H H 0.0000 0.0000 'International Tables Vol C Tables 4.2.6.8 and 6.1.1.4'
N N 0.0311 0.0180 'International Tables Vol C Tables 4.2.6.8 and 6.1.1.4'
O O 0.0492 0.0322 'International Tables Vol C Tables 4.2.6.8 and 6.1.1.4'

loop_
_geom_angle_atom_site_label_1
_geom_angle_atom_site_label_2
_geom_angle_atom_site_label_3
_geom_angle
_geom_angle_site_symmetry_1
_geom_angle_site_symmetry_3
_geom_angle_publ_flag
C2 O1 C1 110.72(8) . . ?
C4A' O3 C5A' 118.49(8) . . ?
C6' N1 C11 120.92(9) . . ?
C6' N1 C9 121.10(9) . . ?
C11 N1 C9 116.54(8) . . ?
O1 C1 C8A' 107.05(8) . . ?
O1 C1 C1A' 109.93(8) . . ?
C8A' C1 C1A' 111.61(8) . . ?
O1 C1 C8 102.08(8) . . ?
C8A' C1 C8 109.52(8) . . ?
C1A' C1 C8 115.92(8) . . ?
C9' C1' C2' 117.19(9) . . ?
C9' C1' C1A' 123.43(9) . . ?
C2' C1' C1A' 119.33(9) . . ?
C4A' C1A' C1' 117.61(9) . . ?
C4A' C1A' C1 120.04(9) . . ?
C1' C1A' C1 122.35(9) . . ?
O2 C2 O1 121.98(10) . . ?
O2 C2 C3 129.85(10) . . ?
O1 C2 C3 108.17(9) . . ?
C12' C2' C3' 120.28(10) . . ?
C12' C2' C1' 120.07(10) . . ?
C3' C2' C1' 119.61(9) . . ?
C8 C3 C4 121.82(10) . . ?
C8 C3 C2 108.33(9) . . ?
C4 C3 C2 129.84(10) . . ?
C4' C3' C2' 120.82(10) . . ?
C4' C3' H3' 119.8(8) . . ?
C2' C3' H3' 119.3(8) . . ?
C5 C4 C3 117.55(10) . . ?
C5 C4 H4 122.1(9) . . ?
C3 C4 H4 120.4(9) . . ?
C3' C4' C4A' 119.54(10) . . ?
C3' C4' H4' 121.8(8) . . ?
C4A' C4' H4' 118.7(8) . . ?
O3 C4A' C1A' 124.94(9) . . ?
O3 C4A' C4' 112.03(9) . . ?
C1A' C4A' C4' 123.03(9) . . ?
C4 C5 C6 120.70(10) . . ?
C4 C5 H5 119.8(9) . . ?
C6 C5 H5 119.5(9) . . ?
C5A' C5' C6' 120.38(9) . . ?
C5A' C5' H5' 117.4(8) . . ?
C6' C5' H5' 122.1(8) . . ?
O3 C5A' C8A' 122.09(9) . . ?
O3 C5A' C5' 114.81(9) . . ?
C8A' C5A' C5' 123.09(9) . . ?
C7 C6 C5 121.30(11) . . ?
C7 C6 H6 118.0(8) . . ?
C5 C6 H6 120.7(8) . . ?
N1 C6' C5' 121.85(9) . . ?
N1 C6' C7' 120.93(9) . . ?
C5' C6' C7' 117.21(9) . . ?
C8 C7 C6 117.57(10) . . ?
C8 C7 H7 118.2(8) . . ?
C6 C7 H7 124.2(8) . . ?
C8' C7' C6' 120.65(9) . . ?
C8' C7' H7' 118.6(8) . . ?
C6' C7' H7' 120.7(8) . . ?
C3 C8 C7 121.05(10) . . ?
C3 C8 C1 109.63(9) . . ?
C7 C8 C1 129.12(9) . . ?
C7' C8' C8A' 122.49(9) . . ?
C7' C8' H8' 117.7(8) . . ?
C8A' C8' H8' 119.8(8) . . ?
C5A' C8A' C8' 116.17(9) . . ?
C5A' C8A' C1 122.71(9) . . ?
C8' C8A' C1 121.12(9) . . ?
C9 C10 H10A 111.1(8) . . ?
C9 C10 H10B 109.8(9) . . ?
H10A C10 H10B 108.4(12) . . ?
C9 C10 H10C 110.4(8) . . ?
H10A C10 H10C 108.2(12) . . ?
H10B C10 H10C 108.8(12) . . ?
C10' C9' C1' 121.27(10) . . ?
C10' C9' H9' 118.0(8) . . ?
C1' C9' H9' 120.7(8) . . ?
N1 C11 C12 112.58(9) . . ?
N1 C11 H11A 109.5(8) . . ?
C12 C11 H11A 110.6(8) . . ?
N1 C11 H11B 107.5(8) . . ?
C12 C11 H11B 109.4(8) . . ?
H11A C11 H11B 107.0(11) . . ?
C9' C10' C11' 121.12(10) . . ?
C9' C10' H10' 119.0(8) . . ?
C11' C10' H10' 119.9(8) . . ?
C11 C12 H12A 111.4(9) . . ?
C11 C12 H12B 109.1(10) . . ?
H12A C12 H12B 108.7(13) . . ?
C11 C12 H12C 110.3(9) . . ?
H12A C12 H12C 108.0(12) . . ?
H12B C12 H12C 109.2(13) . . ?
C12' C11' C10' 119.42(10) . . ?
C12' C11' H11' 120.6(9) . . ?
C10' C11' H11' 120.0(8) . . ?
N1 C9 C10 113.01(9) . . ?
N1 C9 H9A 107.5(8) . . ?
C10 C9 H9A 109.8(8) . . ?
N1 C9 H9B 109.9(8) . . ?
C10 C9 H9B 110.5(8) . . ?
H9A C9 H9B 105.8(11) . . ?
C11' C12' C2' 120.93(10) . . ?
C11' C12' H12' 121.6(8) . . ?
C2' C12' H12' 117.4(8) . . ?

loop_
_geom_bond_atom_site_label_1
_geom_bond_atom_site_label_2
_geom_bond_distance
_geom_bond_site_symmetry_2
_geom_bond_publ_flag
O1 C2 1.3689(13) . ?
O1 C1 1.4952(12) . ?
O2 C2 1.2036(13) . ?
O3 C4A' 1.3747(12) . ?
O3 C5A' 1.3767(12) . ?
N1 C6' 1.3722(13) . ?
N1 C11 1.4603(13) . ?
N1 C9 1.4612(13) . ?
C1 C8A' 1.5086(14) . ?
C1 C1A' 1.5132(14) . ?
C1 C8 1.5150(14) . ?
C1' C9' 1.4215(15) . ?
C1' C2' 1.4273(14) . ?
C1' C1A' 1.4465(14) . ?
C1A' C4A' 1.3807(14) . ?
C2 C3 1.4793(15) . ?
C2' C12' 1.4171(15) . ?
C2' C3' 1.4219(15) . ?
C3 C8 1.3802(15) . ?
C3 C4 1.3910(15) . ?
C3' C4' 1.3592(15) . ?
C3' H3' 0.965(14) . ?
C4 C5 1.3861(17) . ?
C4 H4 0.972(15) . ?
C4' C4A' 1.4159(14) . ?
C4' H4' 0.968(13) . ?
C5 C6 1.3984(17) . ?
C5 H5 0.988(15) . ?
C5' C5A' 1.3889(14) . ?
C5' C6' 1.3995(14) . ?
C5' H5' 0.972(13) . ?
C5A' C8A' 1.3830(14) . ?
C6 C7 1.3917(15) . ?
C6 H6 0.957(15) . ?
C6' C7' 1.4199(14) . ?
C7 C8 1.3872(15) . ?
C7 H7 0.976(14) . ?
C7' C8' 1.3747(14) . ?
C7' H7' 0.975(14) . ?
C8' C8A' 1.4025(14) . ?
C8' H8' 0.978(13) . ?
C10 C9 1.5218(17) . ?
C10 H10A 1.015(15) . ?
C10 H10B 0.992(16) . ?
C10 H10C 1.014(15) . ?
C9' C10' 1.3733(15) . ?
C9' H9' 0.975(15) . ?
C11 C12 1.5200(16) . ?
C11 H11A 1.023(14) . ?
C11 H11B 0.993(14) . ?
C10' C11' 1.4045(16) . ?
C10' H10' 0.994(14) . ?
C12 H12A 0.998(15) . ?
C12 H12B 1.001(17) . ?
C12 H12C 1.005(16) . ?
C11' C12' 1.3700(17) . ?
C11' H11' 0.977(15) . ?
C9 H9A 1.003(14) . ?
C9 H9B 1.008(14) . ?
C12' H12' 0.954(14) . ?

loop_
_geom_torsion_atom_site_label_1
_geom_torsion_atom_site_label_2
_geom_torsion_atom_site_label_3
_geom_torsion_atom_site_label_4
_geom_torsion
_geom_torsion_site_symmetry_1
_geom_torsion_site_symmetry_2
_geom_torsion_site_symmetry_3
_geom_torsion_site_symmetry_4
_geom_torsion_publ_flag
C2 O1 C1 C8A' -104.56(9) . . . . ?
C2 O1 C1 C1A' 134.04(9) . . . . ?
C2 O1 C1 C8 10.47(10) . . . . ?
C9' C1' C1A' C4A' -175.68(9) . . . . ?
C2' C1' C1A' C4A' 1.76(14) . . . . ?
C9' C1' C1A' C1 4.48(15) . . . . ?
C2' C1' C1A' C1 -178.09(9) . . . . ?
O1 C1 C1A' C4A' 117.22(10) . . . . ?
C8A' C1 C1A' C4A' -1.41(13) . . . . ?
C8 C1 C1A' C4A' -127.71(10) . . . . ?
O1 C1 C1A' C1' -62.94(12) . . . . ?
C8A' C1 C1A' C1' 178.43(9) . . . . ?
C8 C1 C1A' C1' 52.13(13) . . . . ?
C1 O1 C2 O2 171.57(10) . . . . ?
C1 O1 C2 C3 -8.13(11) . . . . ?
C9' C1' C2' C12' -0.06(14) . . . . ?
C1A' C1' C2' C12' -177.65(9) . . . . ?
C9' C1' C2' C3' 177.61(9) . . . . ?
C1A' C1' C2' C3' 0.01(14) . . . . ?
O2 C2 C3 C8 -177.65(11) . . . . ?
O1 C2 C3 C8 2.01(12) . . . . ?
O2 C2 C3 C4 2.3(2) . . . . ?
O1 C2 C3 C4 -178.07(11) . . . . ?
C12' C2' C3' C4' 176.09(10) . . . . ?
C1' C2' C3' C4' -1.57(15) . . . . ?
C8 C3 C4 C5 -0.30(16) . . . . ?
C2 C3 C4 C5 179.79(11) . . . . ?
C2' C3' C4' C4A' 1.28(16) . . . . ?
C5A' O3 C4A' C1A' 3.86(14) . . . . ?
C5A' O3 C4A' C4' -175.65(8) . . . . ?
C1' C1A' C4A' O3 178.42(9) . . . . ?
C1 C1A' C4A' O3 -1.73(15) . . . . ?
C1' C1A' C4A' C4' -2.12(15) . . . . ?
C1 C1A' C4A' C4' 177.73(9) . . . . ?
C3' C4' C4A' O3 -179.86(9) . . . . ?
C3' C4' C4A' C1A' 0.62(16) . . . . ?
C3 C4 C5 C6 -0.13(17) . . . . ?
C4A' O3 C5A' C8A' -2.59(14) . . . . ?
C4A' O3 C5A' C5' 177.69(8) . . . . ?
C6' C5' C5A' O3 -179.98(9) . . . . ?
C6' C5' C5A' C8A' 0.30(16) . . . . ?
C4 C5 C6 C7 0.76(17) . . . . ?
C11 N1 C6' C5' 167.00(9) . . . . ?
C9 N1 C6' C5' 1.14(15) . . . . ?
C11 N1 C6' C7' -14.37(15) . . . . ?
C9 N1 C6' C7' 179.77(9) . . . . ?
C5A' C5' C6' N1 177.87(9) . . . . ?
C5A' C5' C6' C7' -0.81(15) . . . . ?
C5 C6 C7 C8 -0.93(16) . . . . ?
N1 C6' C7' C8' -177.68(9) . . . . ?
C5' C6' C7' C8' 1.02(15) . . . . ?
C4 C3 C8 C7 0.10(16) . . . . ?
C2 C3 C8 C7 -179.97(9) . . . . ?
C4 C3 C8 C1 -175.14(10) . . . . ?
C2 C3 C8 C1 4.79(11) . . . . ?
C6 C7 C8 C3 0.51(15) . . . . ?
C6 C7 C8 C1 174.73(10) . . . . ?
O1 C1 C8 C3 -9.08(10) . . . . ?
C8A' C1 C8 C3 104.13(10) . . . . ?
C1A' C1 C8 C3 -128.52(9) . . . . ?
O1 C1 C8 C7 176.18(10) . . . . ?
C8A' C1 C8 C7 -70.62(13) . . . . ?
C1A' C1 C8 C7 56.73(14) . . . . ?
C6' C7' C8' C8A' -0.72(16) . . . . ?
O3 C5A' C8A' C8' -179.66(9) . . . . ?
C5' C5A' C8A' C8' 0.04(15) . . . . ?
O3 C5A' C8A' C1 -0.65(15) . . . . ?
C5' C5A' C8A' C1 179.05(9) . . . . ?
C7' C8' C8A' C5A' 0.17(15) . . . . ?
C7' C8' C8A' C1 -178.86(9) . . . . ?
O1 C1 C8A' C5A' -117.79(10) . . . . ?
C1A' C1 C8A' C5A' 2.55(13) . . . . ?
C8 C1 C8A' C5A' 132.28(10) . . . . ?
O1 C1 C8A' C8' 61.17(12) . . . . ?
C1A' C1 C8A' C8' -178.49(9) . . . . ?
C8 C1 C8A' C8' -48.77(12) . . . . ?
C2' C1' C9' C10' -0.46(15) . . . . ?
C1A' C1' C9' C10' 177.03(10) . . . . ?
C6' N1 C11 C12 90.86(12) . . . . ?
C9 N1 C11 C12 -102.66(11) . . . . ?
C1' C9' C10' C11' 0.44(17) . . . . ?
C9' C10' C11' C12' 0.13(17) . . . . ?
C6' N1 C9 C10 83.06(12) . . . . ?
C11 N1 C9 C10 -83.40(12) . . . . ?
C10' C11' C12' C2' -0.65(17) . . . . ?
C3' C2' C12' C11' -177.03(10) . . . . ?
C1' C2' C12' C11' 0.61(16) . . . . ?
